data_1572016
loop_
_publ_author_name
'Krieft, Jonas'
'Trapp, Pia C.'
'Vishnevskiy, Yury V.'
'Neumann, Beate'
'Stammler, Hans-Georg'
'Lamm, Jan-Hendrik'
'Mitzel, Norbert W.'

_publ_section_title
;
 A geminal antimony(iii)/phosphorus(iii) frustrated Lewis pair.
;
_journal_issue 30
_journal_name_full 'Chemical science'
_journal_page_first 12118
_journal_page_last 12125
_journal_paper_doi 10.1039/d4sc02785j
_journal_volume 15
_journal_year 2024
_chemical_formula_moiety 'C13 H20 F10 P Sb'
_chemical_formula_sum 'C13 H20 F10 P Sb'
_chemical_formula_weight 519.01
_space_group_crystal_system orthorhombic
_space_group_IT_number 61
_space_group_name_Hall '-P 2ac 2ab'
_space_group_name_H-M_alt 'P b c a'
_atom_sites_solution_hydrogens difmap
_atom_sites_solution_primary dual
_audit_creation_date 2021-05-25
_audit_creation_method
;
Olex2 1.3-ac4
(compiled 2019.04.23 svn.r3594 for Rigaku Oxford Diffraction, GUI svn.r5739)
;
_audit_update_record
;
2024-04-23 deposited with the CCDC.	2024-07-01 downloaded from the CCDC.
;
_cell_angle_alpha 90
_cell_angle_beta 90
_cell_angle_gamma 90
_cell_formula_units_Z 8
_cell_length_a 16.0957(2)
_cell_length_b 11.68730(10)
_cell_length_c 20.2429(2)
_cell_measurement_reflns_used 69051
_cell_measurement_temperature 100.0(1)
_cell_measurement_theta_max 36.4540
_cell_measurement_theta_min 2.4950
_cell_volume 3808.00(7)
_computing_cell_refinement 'CrysAlisPro 1.171.41.105a (Rigaku OD, 2021)'
_computing_data_collection 'CrysAlisPro 1.171.41.105a (Rigaku OD, 2021)'
_computing_data_reduction 'CrysAlisPro 1.171.41.105a (Rigaku OD, 2021)'
_computing_molecular_graphics 'Olex2 (Dolomanov et al., 2009)'
_computing_publication_material 'Olex2 (Dolomanov et al., 2009)'
_computing_structure_refinement 'ShelXL (Sheldrick, 2015)'
_computing_structure_solution 'ShelXT (Sheldrick, 2015)'
_diffrn_ambient_environment N~2~
_diffrn_ambient_temperature 100.0(1)
_diffrn_detector 'CCD plate'
_diffrn_detector_area_resol_mean 8.0951
_diffrn_detector_type Eos
_diffrn_measured_fraction_theta_full 0.999
_diffrn_measured_fraction_theta_max 0.980
_diffrn_measurement_details
;
List of Runs (angles in degrees, time in seconds):

  # Type    Start    End  Width  t~exp~   \w     \q     \k     \f   Frames
#--------------------------------------------------------------------------
  1  \w    -28.00  32.00   1.00   16.00    --   36.00 -38.00 -60.00   60
  2  \w      0.00  29.00   1.00   16.00    --   36.00  90.00 177.91   29
  3  \w     10.00  35.00   1.00   16.00    --   36.00  72.00 -94.22   25
  4  \w     14.00 104.00   1.00   16.00    --   36.00  38.00 120.00   90
  5  \w     27.00  94.00   1.00   16.00    --   36.00-133.00 153.00   67
  6  \w      7.00  42.00   1.00   16.00    --   36.00  77.00  27.65   35
  7  \w     15.00 103.00   1.00   16.00    --   36.00  38.00-120.00   88
  8  \w     14.00 104.00   1.00   16.00    --   36.00  38.00  30.00   90
  9  \w     42.00 104.00   1.00   16.00    --   36.00 178.00 -90.00   62
 10  \w     42.00 110.00   1.00   16.00    --   36.00 178.00 120.00   68
 11  \w     17.00  43.00   1.00   16.00    --   36.00  57.00 150.00   26
 12  \w     52.00  86.00   1.00   16.00    --   36.00  57.00 150.00   34
 13  \w    -29.00  27.00   1.00   16.00    --   36.00 -77.00-120.00   56
 14  \w      3.00  28.00   1.00   16.00    --   36.00  86.00 112.61   25
 15  \w     12.00  93.00   1.00   16.00    --   36.00-136.00 -24.00   81
 16  \w      8.00  42.00   1.00   16.00    --   36.00  76.00 -46.21   34
 17  \w      6.00  31.00   1.00   16.00    --   36.00  86.00 -79.59   25
 18  \w    -31.00  76.00   1.00   16.00    --   36.00   0.00  30.00  107
 19  \w     14.00 103.00   1.00   16.00    --   35.84  65.00  -5.20   89
 20  \w     17.00 104.00   1.00   16.00    --   35.84  57.00-120.00   87
 21  \w     -2.00 108.00   1.00   16.00    --   35.84  19.00-180.00  110
 22  \w     39.00 110.00   1.00   16.00    --   35.84 178.00-180.00   71
 23  \w      3.00  33.00   1.00   16.00    --   35.84  84.00 165.68   30
 24  \w    -15.00  76.00   1.00   16.00    --   35.84 -99.00-180.00   91
 25  \w     16.00  68.00   1.00   16.00    --   35.84  48.00  35.64   52
;
_diffrn_measurement_device 'four-circle diffractometer'
_diffrn_measurement_device_type 'SuperNova, Single source at offset/far, Eos'
_diffrn_measurement_method '\w scans'
_diffrn_orient_matrix_type 'CrysAlisPro convention (1999,Acta A55,543-557)'
_diffrn_orient_matrix_UB_11 0.0061075000
_diffrn_orient_matrix_UB_12 -0.0007610000
_diffrn_orient_matrix_UB_13 0.0346917000
_diffrn_orient_matrix_UB_21 -0.0431677000
_diffrn_orient_matrix_UB_22 0.0088715000
_diffrn_orient_matrix_UB_23 0.0048688000
_diffrn_orient_matrix_UB_31 -0.0064608000
_diffrn_orient_matrix_UB_32 -0.0600381000
_diffrn_orient_matrix_UB_33 0.0002839000
_diffrn_radiation_monochromator mirror
_diffrn_radiation_probe x-ray
_diffrn_radiation_type 'Mo K\a'
_diffrn_radiation_wavelength 0.71073
_diffrn_reflns_av_R_equivalents 0.0462
_diffrn_reflns_av_unetI/netI 0.0156
_diffrn_reflns_Laue_measured_fraction_full 0.999
_diffrn_reflns_Laue_measured_fraction_max 0.980
_diffrn_reflns_limit_h_max 26
_diffrn_reflns_limit_h_min -26
_diffrn_reflns_limit_k_max 19
_diffrn_reflns_limit_k_min -19
_diffrn_reflns_limit_l_max 34
_diffrn_reflns_limit_l_min -33
_diffrn_reflns_number 186026
_diffrn_reflns_point_group_measured_fraction_full 0.999
_diffrn_reflns_point_group_measured_fraction_max 0.980
_diffrn_reflns_theta_full 25.242
_diffrn_reflns_theta_max 36.905
_diffrn_reflns_theta_min 2.948
_diffrn_source 'micro-focus sealed X-ray tube'
_diffrn_source_type 'SuperNova (Mo) X-ray Source'
_exptl_absorpt_coefficient_mu 1.619
_exptl_absorpt_correction_T_max 1.000
_exptl_absorpt_correction_T_min 0.227
_exptl_absorpt_correction_type gaussian
_exptl_absorpt_process_details
;
CrysAlisPro 1.171.41.105a (Rigaku Oxford Diffraction, 2021)
Numerical absorption correction based on gaussian integration over
a multifaceted crystal model
Empirical absorption correction using spherical harmonics,
implemented in SCALE3 ABSPACK scaling algorithm.
;
_exptl_crystal_colour 'clear colourless'
_exptl_crystal_colour_lustre clear
_exptl_crystal_colour_primary colourless
_exptl_crystal_density_diffrn 1.811
_exptl_crystal_description cylindrically
_exptl_crystal_F_000 2032
_exptl_crystal_size_max 0.62
_exptl_crystal_size_mid 0.28
_exptl_crystal_size_min 0.24
_refine_diff_density_max 0.849
_refine_diff_density_min -1.206
_refine_diff_density_rms 0.073
_refine_ls_extinction_method none
_refine_ls_goodness_of_fit_ref 1.031
_refine_ls_hydrogen_treatment refall
_refine_ls_matrix_type full
_refine_ls_number_parameters 358
_refine_ls_number_reflns 9432
_refine_ls_number_restraints 0
_refine_ls_restrained_S_all 1.031
_refine_ls_R_factor_all 0.0337
_refine_ls_R_factor_gt 0.0272
_refine_ls_shift/su_max 0.003
_refine_ls_shift/su_mean 0.000
_refine_ls_structure_factor_coef Fsqd
_refine_ls_weighting_details 'w=1/[\s^2^(Fo^2^)+(0.0208P)^2^+2.8579P] where P=(Fo^2^+2Fc^2^)/3'
_refine_ls_weighting_scheme calc
_refine_ls_wR_factor_gt 0.0589
_refine_ls_wR_factor_ref 0.0616
_reflns_Friedel_coverage 0.000
_reflns_number_gt 8176
_reflns_number_total 9432
_reflns_threshold_expression 'I > 2\s(I)'
_cod_data_source_file d4sc02785j2.cif
_cod_data_source_block 1
_cod_depositor_comments 'Adding full bibliography for 1572016--1572022.cif.'
_cod_database_code 1572016
_shelx_shelxl_version_number 2018/3
_chemical_oxdiff_formula C13H20F10PSb
_shelx_space_group_comment
;
The symmetry employed for this shelxl refinement is uniquely defined
by the following loop, which should always be used as a source of
symmetry information in preference to the above space-group names.
They are only intended as comments.
;
_shelx_estimated_absorpt_t_max 0.697
_shelx_estimated_absorpt_t_min 0.433
_diffrn_oxdiff_digest_frames
;
016f5f24993ed5b04500cba3dd31fc55e5015328946
;
_reflns_odcompleteness_completeness 99.84
_reflns_odcompleteness_iscentric 1
_reflns_odcompleteness_theta 26.32
_olex2_refinement_description
;
1. Uiso/Uaniso restraints and constraints
Uanis(F8B) = Uanis(F8)
Uanis(F10) = Uanis(F10B)
2. Others
 Sof(F6B)=Sof(F7B)=Sof(F8B)=Sof(F9B)=Sof(F10B)=Sof(C4B)=Sof(C5B)=1-FVAR(1)
 Sof(F6)=Sof(F7)=Sof(F8)=Sof(F9)=Sof(F10)=Sof(C4)=Sof(C5)=FVAR(1)
;
_olex2_submission_special_instructions 'No special instructions were received'
_oxdiff_exptl_absorpt_empirical_details
;
Empirical correction (ABSPACK) includes:
- Absorption correction using spherical harmonics
- Frame scaling
;
_oxdiff_exptl_absorpt_empirical_full_max 2.381
_oxdiff_exptl_absorpt_empirical_full_min 0.620

loop_
_space_group_symop_operation_xyz
'x, y, z'
'-x+1/2, -y, z+1/2'
'-x, y+1/2, -z+1/2'
'x+1/2, -y+1/2, -z'
'-x, -y, -z'
'x-1/2, y, -z-1/2'
'x, -y-1/2, z-1/2'
'-x-1/2, y-1/2, z'

loop_
_atom_site_label
_atom_site_type_symbol
_atom_site_fract_x
_atom_site_fract_y
_atom_site_fract_z
_atom_site_U_iso_or_equiv
_atom_site_adp_type
_atom_site_occupancy
_atom_site_site_symmetry_order
_atom_site_calc_flag
_atom_site_refinement_flags_posn
_atom_site_refinement_flags_adp
_atom_site_refinement_flags_occupancy
_atom_site_disorder_assembly
_atom_site_disorder_group
Sb1 Sb 0.40525(2) 0.45007(2) 0.63590(2) 0.02296(3) Uani 1 1 d . . . . .
P1 P 0.35531(2) 0.36812(3) 0.78711(2) 0.02112(6) Uani 1 1 d . . . . .
F1 F 0.44166(7) 0.38491(11) 0.49556(5) 0.0440(3) Uani 1 1 d . . . . .
F2 F 0.40761(7) 0.23356(10) 0.55318(6) 0.0461(3) Uani 1 1 d . . . . .
F3 F 0.58716(7) 0.39705(11) 0.56537(8) 0.0591(4) Uani 1 1 d . . . . .
F4 F 0.55461(8) 0.24536(11) 0.61798(5) 0.0486(3) Uani 1 1 d . . . . .
F5 F 0.56936(8) 0.23935(12) 0.51316(6) 0.0525(3) Uani 1 1 d . . . . .
F6 F 0.24650(14) 0.3271(2) 0.60388(16) 0.0476(6) Uani 0.775(2) 1 d . . P A 1
F6B F 0.2272(5) 0.3492(10) 0.6278(6) 0.064(3) Uani 0.225(2) 1 d . . P A 2
F7 F 0.22876(9) 0.48091(19) 0.66305(7) 0.0544(5) Uani 0.775(2) 1 d . . P A 1
F7B F 0.2782(3) 0.3615(6) 0.5288(3) 0.062(2) Uani 0.225(2) 1 d . . P A 2
F8 F 0.2643(2) 0.61175(14) 0.55294(15) 0.0580(6) Uani 0.775(2) 1 d . . P A 1
F8B F 0.2683(8) 0.5825(6) 0.5388(6) 0.0580(6) Uani 0.225(2) 1 d . . P A 2
F9 F 0.27476(10) 0.45817(16) 0.49597(7) 0.0508(5) Uani 0.775(2) 1 d . . P A 1
F9B F 0.2210(4) 0.5785(5) 0.6354(3) 0.0555(18) Uani 0.225(2) 1 d . . P A 2
F10 F 0.1550(2) 0.4953(4) 0.5462(3) 0.0430(5) Uani 0.775(2) 1 d . . P A 1
F10B F 0.1681(8) 0.5119(16) 0.5483(11) 0.0430(5) Uani 0.225(2) 1 d . . P A 2
C1 C 0.39501(8) 0.31316(11) 0.70687(6) 0.0235(2) Uani 1 1 d . . . . .
H1A H 0.3537(12) 0.2613(17) 0.6880(9) 0.031(5) Uiso 1 1 d . . . . .
H1B H 0.4484(12) 0.2773(16) 0.7088(9) 0.028(5) Uiso 1 1 d . . . . .
C2 C 0.44983(9) 0.33343(13) 0.55569(6) 0.0265(2) Uani 1 1 d . . . . .
C3 C 0.54171(9) 0.30298(13) 0.56235(7) 0.0298(3) Uani 1 1 d . . . . .
C4 C 0.27152(14) 0.4362(2) 0.61095(12) 0.0272(4) Uani 0.775(2) 1 d . . P A 1
C4B C 0.2762(5) 0.4134(7) 0.5883(4) 0.0270(14) Uani 0.225(2) 1 d . . P A 2
C5 C 0.24116(13) 0.50137(18) 0.55054(12) 0.0309(4) Uani 0.775(2) 1 d . . P A 1
C5B C 0.2287(4) 0.5243(6) 0.5791(4) 0.0275(12) Uani 0.225(2) 1 d . . P A 2
C6 C 0.29590(8) 0.23858(12) 0.81707(7) 0.0245(2) Uani 1 1 d . . . . .
C7 C 0.21526(9) 0.23898(16) 0.77613(8) 0.0329(3) Uani 1 1 d . . . . .
H7A H 0.1800(13) 0.1789(19) 0.7906(10) 0.038(5) Uiso 1 1 d . . . . .
H7B H 0.1867(13) 0.3117(19) 0.7803(10) 0.037(5) Uiso 1 1 d . . . . .
H7C H 0.2260(13) 0.2279(18) 0.7286(11) 0.040(6) Uiso 1 1 d . . . . .
C8 C 0.27260(10) 0.25733(16) 0.88983(8) 0.0331(3) Uani 1 1 d . . . . .
H8A H 0.2333(14) 0.2015(19) 0.9025(11) 0.041(6) Uiso 1 1 d . . . . .
H8B H 0.3212(13) 0.2458(18) 0.9178(10) 0.034(5) Uiso 1 1 d . . . . .
H8C H 0.2498(14) 0.331(2) 0.8971(11) 0.043(6) Uiso 1 1 d . . . . .
C9 C 0.33798(11) 0.12177(13) 0.80882(10) 0.0343(3) Uani 1 1 d . . . . .
H9A H 0.3001(15) 0.0633(18) 0.8178(11) 0.042(6) Uiso 1 1 d . . . . .
H9B H 0.3557(14) 0.109(2) 0.7607(12) 0.048(6) Uiso 1 1 d . . . . .
H9C H 0.3859(15) 0.118(2) 0.8347(12) 0.047(6) Uiso 1 1 d . . . . .
C10 C 0.45470(9) 0.38804(12) 0.83505(6) 0.0250(2) Uani 1 1 d . . . . .
C11 C 0.43310(12) 0.44577(15) 0.90139(8) 0.0355(3) Uani 1 1 d . . . . .
H11A H 0.3976(13) 0.517(2) 0.8929(12) 0.040(6) Uiso 1 1 d . . . . .
H11B H 0.4855(16) 0.473(2) 0.9227(12) 0.049(6) Uiso 1 1 d . . . . .
H11C H 0.4052(13) 0.392(2) 0.9331(11) 0.040(6) Uiso 1 1 d . . . . .
C12 C 0.50748(10) 0.28124(14) 0.84788(8) 0.0304(3) Uani 1 1 d . . . . .
H12A H 0.4803(13) 0.2275(18) 0.8791(10) 0.034(5) Uiso 1 1 d . . . . .
H12B H 0.5604(15) 0.306(2) 0.8682(10) 0.043(6) Uiso 1 1 d . . . . .
H12C H 0.5193(14) 0.241(2) 0.8065(12) 0.047(6) Uiso 1 1 d . . . . .
C13 C 0.50715(11) 0.47409(15) 0.79511(8) 0.0332(3) Uani 1 1 d . . . . .
H13A H 0.5540(14) 0.5019(19) 0.8200(10) 0.038(5) Uiso 1 1 d . . . . .
H13B H 0.4737(14) 0.5430(18) 0.7831(10) 0.037(5) Uiso 1 1 d . . . . .
H13C H 0.5308(13) 0.4395(17) 0.7564(11) 0.036(5) Uiso 1 1 d . . . . .

loop_
_atom_site_aniso_label
_atom_site_aniso_U_11
_atom_site_aniso_U_22
_atom_site_aniso_U_33
_atom_site_aniso_U_23
_atom_site_aniso_U_13
_atom_site_aniso_U_12
Sb1 0.02341(4) 0.02258(4) 0.02290(4) 0.00351(3) -0.00116(3) -0.00028(3)
P1 0.02069(13) 0.02003(13) 0.02263(13) 0.00163(10) 0.00331(10) 0.00308(10)
F1 0.0461(6) 0.0655(7) 0.0204(4) 0.0083(4) -0.0025(4) 0.0138(5)
F2 0.0466(6) 0.0450(6) 0.0468(6) -0.0194(5) 0.0083(5) -0.0210(5)
F3 0.0276(5) 0.0447(7) 0.1051(11) 0.0055(7) 0.0041(6) -0.0067(4)
F4 0.0470(6) 0.0647(8) 0.0340(5) 0.0163(5) 0.0065(4) 0.0282(6)
F5 0.0489(6) 0.0731(8) 0.0354(5) -0.0085(5) 0.0111(5) 0.0189(6)
F6 0.0278(11) 0.0326(8) 0.0826(19) 0.0166(9) -0.0186(9) -0.0089(8)
F6B 0.021(3) 0.066(6) 0.104(8) 0.056(6) -0.016(3) -0.011(3)
F7 0.0317(7) 0.1037(15) 0.0279(6) -0.0063(7) 0.0031(5) 0.0198(8)
F7B 0.037(3) 0.085(4) 0.063(4) -0.055(3) -0.024(2) 0.027(3)
F8 0.0686(10) 0.0203(9) 0.0850(17) 0.0124(9) -0.0272(11) 0.0033(10)
F8B 0.0686(10) 0.0203(9) 0.0850(17) 0.0124(9) -0.0272(11) 0.0033(10)
F9 0.0451(8) 0.0809(12) 0.0264(6) -0.0020(7) -0.0035(5) 0.0163(8)
F9B 0.049(3) 0.053(3) 0.064(4) -0.034(3) -0.008(2) 0.023(3)
F10 0.0233(13) 0.0536(17) 0.0520(7) 0.0091(11) -0.0141(10) 0.0044(9)
F10B 0.0233(13) 0.0536(17) 0.0520(7) 0.0091(11) -0.0141(10) 0.0044(9)
C1 0.0252(5) 0.0237(5) 0.0216(5) 0.0026(4) 0.0030(4) 0.0021(4)
C2 0.0271(6) 0.0312(6) 0.0212(5) 0.0017(4) -0.0014(4) -0.0035(5)
C3 0.0293(6) 0.0324(7) 0.0277(6) 0.0039(5) 0.0031(5) 0.0032(5)
C4 0.0240(8) 0.0309(10) 0.0268(10) 0.0025(8) -0.0008(8) 0.0044(7)
C4B 0.026(3) 0.027(3) 0.028(3) -0.007(3) -0.004(3) 0.006(2)
C5 0.0299(9) 0.0305(9) 0.0324(10) 0.0006(8) -0.0059(8) 0.0078(7)
C5B 0.031(3) 0.029(3) 0.023(3) 0.002(2) 0.002(2) 0.009(2)
C6 0.0201(5) 0.0265(5) 0.0269(5) 0.0043(4) 0.0023(4) 0.0003(4)
C7 0.0243(6) 0.0412(8) 0.0332(7) 0.0049(6) -0.0002(5) -0.0036(6)
C8 0.0268(6) 0.0457(9) 0.0268(6) 0.0079(6) 0.0051(5) -0.0022(6)
C9 0.0315(7) 0.0229(6) 0.0487(9) 0.0055(6) 0.0026(6) -0.0013(5)
C10 0.0255(6) 0.0259(5) 0.0235(5) 0.0012(4) 0.0013(4) -0.0019(4)
C11 0.0428(8) 0.0360(7) 0.0276(6) -0.0066(6) 0.0025(6) -0.0044(7)
C12 0.0270(6) 0.0349(7) 0.0295(6) 0.0036(5) -0.0033(5) 0.0032(5)
C13 0.0315(7) 0.0361(7) 0.0321(7) 0.0045(6) -0.0007(6) -0.0115(6)

loop_
_atom_type_symbol
_atom_type_description
_atom_type_scat_dispersion_real
_atom_type_scat_dispersion_imag
_atom_type_scat_source
C C 0.0033 0.0016 'International Tables Vol C Tables 4.2.6.8 and 6.1.1.4'
H H 0.0000 0.0000 'International Tables Vol C Tables 4.2.6.8 and 6.1.1.4'
F F 0.0171 0.0103 'International Tables Vol C Tables 4.2.6.8 and 6.1.1.4'
P P 0.1023 0.0942 'International Tables Vol C Tables 4.2.6.8 and 6.1.1.4'
Sb Sb -0.5866 1.5461 'International Tables Vol C Tables 4.2.6.8 and 6.1.1.4'

loop_
_exptl_crystal_face_index_h
_exptl_crystal_face_index_k
_exptl_crystal_face_index_l
_exptl_crystal_face_perp_dist
-3 -16 0 0.3065
3 16 0 0.3065
22 -2 -8 0.1278
-22 2 8 0.1278
-6 0 -28 0.1349
6 0 28 0.1329
12 -1 -24 0.1344
-12 1 24 0.1344
-20 2 -13 0.1180
20 -2 13 0.1180

loop_
_geom_angle_atom_site_label_1
_geom_angle_atom_site_label_2
_geom_angle_atom_site_label_3
_geom_angle
_geom_angle_site_symmetry_1
_geom_angle_site_symmetry_3
_geom_angle_publ_flag
C1 Sb1 C2 93.20(5) . . ?
C1 Sb1 C4 91.33(7) . . ?
C1 Sb1 C4B 94.1(2) . . ?
C2 Sb1 C4B 82.8(2) . . ?
C4 Sb1 C2 95.82(8) . . ?
C1 P1 C6 100.22(6) . . ?
C1 P1 C10 101.57(6) . . ?
C10 P1 C6 111.28(6) . . ?
Sb1 C1 H1A 104.5(11) . . ?
Sb1 C1 H1B 106.5(11) . . ?
P1 C1 Sb1 110.59(6) . . ?
P1 C1 H1A 108.8(11) . . ?
P1 C1 H1B 115.0(11) . . ?
H1A C1 H1B 110.8(17) . . ?
F1 C2 Sb1 110.35(10) . . ?
F1 C2 C3 105.96(11) . . ?
F2 C2 Sb1 113.09(9) . . ?
F2 C2 F1 107.39(12) . . ?
F2 C2 C3 106.80(13) . . ?
C3 C2 Sb1 112.85(9) . . ?
F3 C3 F4 107.21(15) . . ?
F3 C3 C2 110.26(13) . . ?
F4 C3 C2 110.13(12) . . ?
F5 C3 F3 108.47(14) . . ?
F5 C3 F4 107.53(13) . . ?
F5 C3 C2 113.03(13) . . ?
F6 C4 Sb1 112.61(17) . . ?
F6 C4 F7 107.1(2) . . ?
F6 C4 C5 107.0(2) . . ?
F7 C4 Sb1 106.61(15) . . ?
F7 C4 C5 105.54(19) . . ?
C5 C4 Sb1 117.28(15) . . ?
F6B C4B Sb1 112.3(7) . . ?
F6B C4B C5B 104.7(7) . . ?
F7B C4B Sb1 115.5(5) . . ?
F7B C4B F6B 107.0(9) . . ?
F7B C4B C5B 106.6(7) . . ?
C5B C4B Sb1 110.1(5) . . ?
F8 C5 F10 109.1(3) . . ?
F8 C5 C4 111.2(2) . . ?
F9 C5 F8 106.4(2) . . ?
F9 C5 F10 109.5(3) . . ?
F9 C5 C4 110.31(19) . . ?
F10 C5 C4 110.2(3) . . ?
F8B C5B F9B 110.8(8) . . ?
F8B C5B C4B 107.0(8) . . ?
F9B C5B C4B 110.7(6) . . ?
F10B C5B F8B 98.4(12) . . ?
F10B C5B F9B 116.5(13) . . ?
F10B C5B C4B 112.4(12) . . ?
C7 C6 P1 104.55(9) . . ?
C8 C6 P1 108.48(10) . . ?
C8 C6 C7 108.06(12) . . ?
C9 C6 P1 117.05(10) . . ?
C9 C6 C7 108.44(13) . . ?
C9 C6 C8 109.84(12) . . ?
C6 C7 H7A 109.6(13) . . ?
C6 C7 H7B 110.8(13) . . ?
C6 C7 H7C 112.1(13) . . ?
H7A C7 H7B 109.7(17) . . ?
H7A C7 H7C 108.0(18) . . ?
H7B C7 H7C 106.5(17) . . ?
C6 C8 H8A 109.0(13) . . ?
C6 C8 H8B 110.0(12) . . ?
C6 C8 H8C 111.9(14) . . ?
H8A C8 H8B 106.5(18) . . ?
H8A C8 H8C 109.0(19) . . ?
H8B C8 H8C 110.2(18) . . ?
C6 C9 H9A 110.0(14) . . ?
C6 C9 H9B 110.8(14) . . ?
C6 C9 H9C 110.3(15) . . ?
H9A C9 H9B 105.0(19) . . ?
H9A C9 H9C 113(2) . . ?
H9B C9 H9C 107(2) . . ?
C11 C10 P1 108.11(11) . . ?
C12 C10 P1 117.20(10) . . ?
C12 C10 C11 109.49(12) . . ?
C12 C10 C13 108.46(13) . . ?
C13 C10 P1 105.97(10) . . ?
C13 C10 C11 107.14(12) . . ?
C10 C11 H11A 109.7(13) . . ?
C10 C11 H11B 108.9(14) . . ?
C10 C11 H11C 112.8(13) . . ?
H11A C11 H11B 106.6(18) . . ?
H11A C11 H11C 111.3(18) . . ?
H11B C11 H11C 107.3(18) . . ?
C10 C12 H12A 112.3(13) . . ?
C10 C12 H12B 108.1(14) . . ?
C10 C12 H12C 110.9(14) . . ?
H12A C12 H12B 107.4(18) . . ?
H12A C12 H12C 108.9(18) . . ?
H12B C12 H12C 109.2(19) . . ?
C10 C13 H13A 112.0(13) . . ?
C10 C13 H13B 111.0(13) . . ?
C10 C13 H13C 111.7(12) . . ?
H13A C13 H13B 106.1(18) . . ?
H13A C13 H13C 105.0(18) . . ?
H13B C13 H13C 110.8(17) . . ?

loop_
_geom_bond_atom_site_label_1
_geom_bond_atom_site_label_2
_geom_bond_distance
_geom_bond_site_symmetry_2
_geom_bond_publ_flag
Sb1 C1 2.1567(13) . ?
Sb1 C2 2.2382(14) . ?
Sb1 C4 2.217(2) . ?
Sb1 C4B 2.329(8) . ?
P1 C1 1.8599(13) . ?
P1 C6 1.8907(13) . ?
P1 C10 1.8855(14) . ?
F1 C2 1.3641(16) . ?
F2 C2 1.3515(17) . ?
F3 C3 1.322(2) . ?
F4 C3 1.3285(17) . ?
F5 C3 1.3200(18) . ?
F6 C4 1.344(4) . ?
F6B C4B 1.351(13) . ?
F7 C4 1.363(3) . ?
F7B C4B 1.350(9) . ?
F8 C5 1.344(3) . ?
F8B C5B 1.238(15) . ?
F9 C5 1.330(3) . ?
F9B C5B 1.309(9) . ?
F10 C5 1.391(4) . ?
F10B C5B 1.166(14) . ?
C1 H1A 0.98(2) . ?
C1 H1B 0.957(19) . ?
C2 C3 1.527(2) . ?
C4 C5 1.521(3) . ?
C4B C5B 1.516(10) . ?
C6 C7 1.540(2) . ?
C6 C8 1.536(2) . ?
C6 C9 1.533(2) . ?
C7 H7A 0.95(2) . ?
C7 H7B 0.97(2) . ?
C7 H7C 0.99(2) . ?
C8 H8A 0.94(2) . ?
C8 H8B 0.98(2) . ?
C8 H8C 0.95(2) . ?
C9 H9A 0.93(2) . ?
C9 H9B 1.03(2) . ?
C9 H9C 0.93(2) . ?
C10 C11 1.543(2) . ?
C10 C12 1.532(2) . ?
C10 C13 1.542(2) . ?
C11 H11A 1.03(2) . ?
C11 H11B 1.00(2) . ?
C11 H11C 1.00(2) . ?
C12 H12A 0.99(2) . ?
C12 H12B 0.99(2) . ?
C12 H12C 0.98(2) . ?
C13 H13A 0.96(2) . ?
C13 H13B 1.00(2) . ?
C13 H13C 0.96(2) . ?

loop_
_geom_torsion_atom_site_label_1
_geom_torsion_atom_site_label_2
_geom_torsion_atom_site_label_3
_geom_torsion_atom_site_label_4
_geom_torsion
_geom_torsion_site_symmetry_1
_geom_torsion_site_symmetry_2
_geom_torsion_site_symmetry_3
_geom_torsion_site_symmetry_4
_geom_torsion_publ_flag
Sb1 C2 C3 F3 -54.89(15) . . . . ?
Sb1 C2 C3 F4 63.22(15) . . . . ?
Sb1 C2 C3 F5 -176.48(10) . . . . ?
Sb1 C4 C5 F8 -51.7(3) . . . . ?
Sb1 C4 C5 F9 66.1(2) . . . . ?
Sb1 C4 C5 F10 -172.8(3) . . . . ?
Sb1 C4B C5B F8B 64.4(9) . . . . ?
Sb1 C4B C5B F9B -56.4(7) . . . . ?
Sb1 C4B C5B F10B 171.4(12) . . . . ?
F1 C2 C3 F3 65.97(16) . . . . ?
F1 C2 C3 F4 -175.92(13) . . . . ?
F1 C2 C3 F5 -55.62(17) . . . . ?
F2 C2 C3 F3 -179.77(13) . . . . ?
F2 C2 C3 F4 -61.66(16) . . . . ?
F2 C2 C3 F5 58.64(16) . . . . ?
F6 C4 C5 F8 -179.3(2) . . . . ?
F6 C4 C5 F9 -61.5(2) . . . . ?
F6 C4 C5 F10 59.6(3) . . . . ?
F6B C4B C5B F8B -174.7(9) . . . . ?
F6B C4B C5B F9B 64.5(10) . . . . ?
F6B C4B C5B F10B -67.8(15) . . . . ?
F7 C4 C5 F8 66.9(3) . . . . ?
F7 C4 C5 F9 -175.35(19) . . . . ?
F7 C4 C5 F10 -54.3(3) . . . . ?
F7B C4B C5B F8B -61.6(9) . . . . ?
F7B C4B C5B F9B 177.6(7) . . . . ?
F7B C4B C5B F10B 45.3(14) . . . . ?
C1 P1 C6 C7 -76.40(10) . . . . ?
C1 P1 C6 C8 168.49(10) . . . . ?
C1 P1 C6 C9 43.56(13) . . . . ?
C1 P1 C10 C11 174.23(10) . . . . ?
C1 P1 C10 C12 -61.52(11) . . . . ?
C1 P1 C10 C13 59.65(11) . . . . ?
C6 P1 C1 Sb1 148.33(6) . . . . ?
C6 P1 C10 C11 -79.86(11) . . . . ?
C6 P1 C10 C12 44.39(12) . . . . ?
C6 P1 C10 C13 165.55(10) . . . . ?
C10 P1 C1 Sb1 -97.26(7) . . . . ?
C10 P1 C6 C7 176.80(9) . . . . ?
C10 P1 C6 C8 61.69(11) . . . . ?
C10 P1 C6 C9 -63.23(13) . . . . ?

loop_
_exptl_oxdiff_crystal_face_indexfrac_h
_exptl_oxdiff_crystal_face_indexfrac_k
_exptl_oxdiff_crystal_face_indexfrac_l
_exptl_oxdiff_crystal_face_x
_exptl_oxdiff_crystal_face_y
_exptl_oxdiff_crystal_face_z
-3.3478 -16.2944 0.2898 0.0020 0.0014 1.0000
3.3478 16.2944 -0.2898 -0.0020 -0.0014 -1.0000
21.6562 -2.2153 -7.6009 -0.1297 -0.9915 -0.0091
-21.6562 2.2153 7.6009 0.1297 0.9915 0.0091
-6.0458 0.2975 -27.5084 -0.9915 0.1297 0.0134
6.0458 -0.2975 27.5084 0.9915 -0.1297 -0.0134
12.0850 -1.2630 -24.0585 -0.7599 -0.6500 -0.0091
-12.0850 1.2630 24.0585 0.7599 0.6500 0.0091
-20.0575 2.2493 -12.7645 -0.5670 0.8236 -0.0091
20.0575 -2.2493 12.7645 0.5670 -0.8236 0.0091
